data_4301549
loop_
_publ_author_name
'Chun-Hong Li'
'Kun-Lin Huang'
'Ying-Nan Chi'
'Xi Liu'
'Zhan-Gang Han'
'Long Shen'
'Chang-Wen Hu'

_publ_section_title
;
Lanthanide-Organic Cation Frameworks with Zeolite Gismondine Topology and
Large Cavities from Intersected Channels Templated by Polyoxometalate
Counterions
;
_journal_name_full 'Inorganic Chemistry'
_journal_page_first 2010
_journal_page_last 2017
_journal_paper_doi 10.1021/ic801846h
_journal_volume 48
_journal_year 2009
_chemical_formula_sum 'C28 H48 La4 Mo12 N4 O74 Si'
_chemical_formula_weight 3359.71
_chemical_name_systematic
; 
 ? 
;
_space_group_IT_number 15
_symmetry_cell_setting monoclinic
_symmetry_space_group_name_Hall '-C 2yc'
_symmetry_space_group_name_H-M 'C 1 2/c 1'
_atom_sites_solution_hydrogens geom
_atom_sites_solution_primary direct
_atom_sites_solution_secondary difmap
_audit_creation_method SHELXL-97
_cell_angle_alpha 90.00
_cell_angle_beta 133.1730(10)
_cell_angle_gamma 90.00
_cell_formula_units_Z 4
_cell_length_a 30.863(3)
_cell_length_b 15.7425(16)
_cell_length_c 22.192(2)
_cell_measurement_reflns_used 5934
_cell_measurement_temperature 298(2)
_cell_measurement_theta_max 28.2655
_cell_measurement_theta_min 2.3895
_cell_volume 7863.4(13)
_computing_cell_refinement 'Bruker SMART'
_computing_data_collection 'Bruker SMART'
_computing_data_reduction 'Bruker SAINT'
_computing_molecular_graphics 'Bruker SHELXTL'
_computing_publication_material 'Bruker SHELXTL'
_computing_structure_refinement 'SHELXL-97 (Sheldrick, 1997)'
_computing_structure_solution 'SHELXS-97 (Sheldrick, 1990)'
_diffrn_ambient_temperature 298(2)
_diffrn_measured_fraction_theta_full 0.995
_diffrn_measured_fraction_theta_max 0.995
_diffrn_measurement_device_type 'CCD area detector'
_diffrn_measurement_method 'phi and omega scans'
_diffrn_radiation_monochromator graphite
_diffrn_radiation_source 'fine-focus sealed tube'
_diffrn_radiation_type MoK\a
_diffrn_radiation_wavelength 0.71073
_diffrn_reflns_av_R_equivalents 0.0255
_diffrn_reflns_av_sigmaI/netI 0.0842
_diffrn_reflns_limit_h_max 36
_diffrn_reflns_limit_h_min -25
_diffrn_reflns_limit_k_max 18
_diffrn_reflns_limit_k_min -16
_diffrn_reflns_limit_l_max 26
_diffrn_reflns_limit_l_min -26
_diffrn_reflns_number 19616
_diffrn_reflns_theta_full 25.01
_diffrn_reflns_theta_max 25.01
_diffrn_reflns_theta_min 1.58
_exptl_absorpt_coefficient_mu 4.107
_exptl_absorpt_correction_T_max 0.696
_exptl_absorpt_correction_T_min 0.596
_exptl_absorpt_correction_type multi-scan
_exptl_absorpt_process_details sadabs(Sheldrick,1996)
_exptl_crystal_colour yellow
_exptl_crystal_density_diffrn 2.838
_exptl_crystal_density_method 'not measured'
_exptl_crystal_description cubic
_exptl_crystal_F_000 6328
_exptl_crystal_size_max 0.35
_exptl_crystal_size_mid 0.30
_exptl_crystal_size_min 0.24
_refine_diff_density_max 5.189
_refine_diff_density_min -3.506
_refine_diff_density_rms 0.283
_refine_ls_extinction_coef 0.00056(8)
_refine_ls_extinction_expression Fc^*^=kFc[1+0.001xFc^2^\l^3^/sin(2\q)]^-1/4^
_refine_ls_extinction_method SHELXL
_refine_ls_goodness_of_fit_ref 1.002
_refine_ls_hydrogen_treatment constr
_refine_ls_matrix_type full
_refine_ls_number_parameters 576
_refine_ls_number_reflns 6920
_refine_ls_number_restraints 84
_refine_ls_restrained_S_all 1.029
_refine_ls_R_factor_all 0.1068
_refine_ls_R_factor_gt 0.0833
_refine_ls_shift/su_max 0.000
_refine_ls_shift/su_mean 0.000
_refine_ls_structure_factor_coef Fsqd
_refine_ls_weighting_details 'calc w=1/[\s^2^(Fo^2^)+(0.2280P)^2^+0.1877P] where P=(Fo^2^+2Fc^2^)/3'
_refine_ls_weighting_scheme calc
_refine_ls_wR_factor_gt 0.2826
_refine_ls_wR_factor_ref 0.3042
_reflns_number_gt 4979
_reflns_number_total 6920
_reflns_threshold_expression >2sigma(I)
_cod_data_source_file ic801846h_si_002_1.cif
_cod_data_source_block 1
_cod_depositor_comments
;
The following automatic conversions were performed:
'_symmetry_cell_setting' value 'Monoclinic' changed to 'monoclinic'
according to '/home/saulius/struct/CIF-dictionaries/cif_core.dic'
dictionary named 'cif_core.dic' version 2.4.1 from 2010-06-29.

Automatic conversion script
Id: cif_fix_enum 1527 2010-12-29 10:47:43Z saulius 
;
_cod_original_cell_volume 7863.5(13)
_cod_original_sg_symbol_H-M 'C 2/c'
_cod_database_code 4301549

loop_
_symmetry_equiv_pos_as_xyz
'x, y, z'
'-x, y, -z+1/2'
'x+1/2, y+1/2, z'
'-x+1/2, y+1/2, -z+1/2'
'-x, -y, -z'
'x, -y, z-1/2'
'-x+1/2, -y+1/2, -z'
'x+1/2, -y+1/2, z-1/2'

loop_
_atom_site_label
_atom_site_type_symbol
_atom_site_fract_x
_atom_site_fract_y
_atom_site_fract_z
_atom_site_U_iso_or_equiv
_atom_site_adp_type
_atom_site_occupancy
_atom_site_symmetry_multiplicity
_atom_site_calc_flag
_atom_site_refinement_flags
_atom_site_disorder_assembly
_atom_site_disorder_group
La1 La 0.39009(4) 0.63701(6) 0.82832(6) 0.0233(4) Uani 1 1 d . . .
La2 La 0.33054(4) 0.62897(6) 0.48596(6) 0.0216(4) Uani 1 1 d . . .
Mo1 Mo 0.5000 1.08959(16) 0.2500 0.0685(12) Uani 1 2 d S . .
Mo2 Mo 0.42424(10) 0.97665(12) 0.29101(13) 0.0474(6) Uani 1 1 d . . .
Mo3 Mo 0.42360(8) 0.75251(13) 0.29100(10) 0.0416(5) Uani 1 1 d . . .
Mo4 Mo 0.5000 0.63960(18) 0.2500 0.0927(15) Uani 1 2 d SU . .
Mo5 Mo 0.62922(9) 0.97623(19) 0.40938(12) 0.0703(9) Uani 1 1 d . . .
Mo6 Mo 0.55446(7) 0.86427(10) 0.45117(10) 0.0313(5) Uani 1 1 d . . .
Mo7 Mo 0.63075(10) 0.75208(13) 0.40919(11) 0.0640(8) Uani 1 1 d . . .
N1 N 0.3385(6) 0.4963(8) 0.7420(8) 0.025(3) Uani 1 1 d . . .
N2 N 0.3665(6) 0.7677(9) 0.4640(8) 0.024(3) Uani 1 1 d . . .
O1 O 0.5381(10) 0.9496(14) 0.2705(14) 0.026(5) Uani 0.50 1 d PU . .
O2 O 0.4835(10) 0.8607(12) 0.3025(14) 0.021(5) Uani 0.50 1 d PU . .
O3 O 0.4575(9) 0.7814(13) 0.2254(12) 0.019(5) Uani 0.50 1 d P . .
O4 O 0.5562(10) 0.8618(13) 0.3460(15) 0.022(5) Uani 0.50 1 d P . .
O5 O 0.4657(9) 1.0654(13) 0.2931(11) 0.087(6) Uani 1 1 d U . .
O6 O 0.3966(7) 0.8661(9) 0.2781(11) 0.067(6) Uani 1 1 d . . .
O7 O 0.4665(11) 0.6612(15) 0.2945(15) 0.105(7) Uani 1 1 d U . .
O8 O 0.5728(9) 1.0716(15) 0.3537(13) 0.094(6) Uani 1 1 d U . .
O9 O 0.4928(6) 0.9466(9) 0.3997(11) 0.077(6) Uani 1 1 d . . .
O10 O 0.4950(6) 0.7785(10) 0.4017(12) 0.076(6) Uani 1 1 d . . .
O11 O 0.5772(10) 0.6629(13) 0.3583(12) 0.084(6) Uani 1 1 d U . .
O12 O 0.6342(9) 0.9864(15) 0.3293(12) 0.084(6) Uani 1 1 d U . .
O13 O 0.6306(8) 0.7468(11) 0.3257(10) 0.070(5) Uani 1 1 d U . .
O14 O 0.6608(8) 0.8619(10) 0.4334(12) 0.063(5) Uani 1 1 d U . .
O15 O 0.6003(8) 0.9501(12) 0.4563(13) 0.075(5) Uani 1 1 d U . .
O16 O 0.6029(8) 0.7799(11) 0.4611(13) 0.076(6) Uani 1 1 d . . .
O17 O 0.5000 1.1951(18) 0.2500 0.096(9) Uani 1 2 d SU . .
O18 O 0.3854(7) 1.0283(12) 0.3056(9) 0.060(5) Uani 1 1 d . . .
O19 O 0.3892(6) 0.7005(12) 0.3142(9) 0.065(5) Uani 1 1 d . . .
O20 O 0.5000 0.5357(18) 0.2500 0.084(8) Uani 1 2 d SU . .
O21 O 0.6907(6) 1.0311(8) 0.4866(9) 0.049(4) Uani 1 1 d . . .
O22 O 0.5802(9) 0.8636(8) 0.5448(9) 0.057(5) Uani 1 1 d . . .
O23 O 0.6909(11) 0.6958(16) 0.4857(14) 0.103(7) Uani 1 1 d U . .
O24 O 0.3758(6) 0.6143(9) 0.7029(9) 0.038(3) Uani 1 1 d . . .
O25 O 0.3410(6) 0.5449(8) 0.5917(7) 0.035(3) Uani 1 1 d . . .
O26 O 0.3659(7) 0.5272(9) 0.8832(9) 0.043(3) Uani 1 1 d . . .
O27 O 0.3247(7) 0.4025(9) 0.8716(9) 0.042(3) Uani 1 1 d . . .
O28 O 0.4395(5) 0.6485(7) 0.5668(8) 0.031(3) Uani 1 1 d . . .
O29 O 0.5190(5) 0.7190(9) 0.6111(9) 0.046(4) Uani 1 1 d . . .
O30 O 0.2525(5) 0.7354(8) 0.3733(7) 0.030(3) Uani 1 1 d . . .
O31 O 0.2233(5) 0.8482(8) 0.2934(8) 0.037(3) Uani 1 1 d . . .
O32 O 0.4734(6) 0.5260(9) 0.8757(9) 0.049(4) Uani 1 1 d . . .
H32A H 0.4762 0.4872 0.9049 0.059 Uiso 1 1 d R . .
H32B H 0.5069 0.5504 0.9041 0.059 Uiso 1 1 d R . .
O33 O 0.3654(6) 0.7822(9) 0.7626(9) 0.058(4) Uani 1 1 d . . .
H33A H 0.3822 0.8216 0.7984 0.069 Uiso 1 1 d R . .
H33B H 0.3281 0.7905 0.7266 0.069 Uiso 1 1 d R . .
O34 O 0.4689(8) 0.6317(9) 0.9930(9) 0.057(5) Uani 1 1 d . . .
H34A H 0.4747 0.6798 1.0148 0.069 Uiso 1 1 d R . .
H34B H 0.4558 0.5951 1.0055 0.069 Uiso 1 1 d R . .
O35 O 0.3383(6) 0.7059(10) 0.8707(9) 0.057(4) Uani 1 1 d . . .
H35A H 0.3631 0.7175 0.9220 0.068 Uiso 1 1 d R . .
H35B H 0.3109 0.6744 0.8589 0.068 Uiso 1 1 d R . .
O36 O 0.3664(6) 0.7343(8) 0.6054(8) 0.037(3) Uani 1 1 d . . .
H36A H 0.3720 0.7058 0.6428 0.045 Uiso 1 1 d R . .
H36B H 0.3386 0.7695 0.5859 0.045 Uiso 1 1 d R . .
O37 O 0.3779(7) 0.4829(9) 0.5152(8) 0.047(4) Uani 1 1 d . . .
H37A H 0.3663 0.4587 0.4719 0.056 Uiso 1 1 d R . .
H37B H 0.3742 0.4500 0.5417 0.056 Uiso 1 1 d R . .
O38 O 0.2450(7) 0.5279(11) 0.3851(11) 0.071(5) Uani 1 1 d . . .
H38A H 0.2195 0.5288 0.3890 0.085 Uiso 1 1 d R . .
H38B H 0.2568 0.4773 0.3905 0.085 Uiso 1 1 d R . .
O39 O 0.2450(6) 0.6614(9) 0.4808(9) 0.043(3) Uani 1 1 d . . .
H39A H 0.2381 0.6209 0.4986 0.051 Uiso 1 1 d R . .
H39B H 0.2132 0.6775 0.4334 0.051 Uiso 1 1 d R . .
O40 O 0.2368(10) 0.6468(11) 0.8354(15) 0.085(6) Uani 1 1 d . . .
H40A H 0.1996 0.6452 0.8066 0.102 Uiso 1 1 d R . .
H40B H 0.2542 0.6612 0.8844 0.102 Uiso 1 1 d R . .
Si1 Si 0.5000 0.8645(4) 0.2500 0.0216(14) Uani 1 2 d S . .
C1 C 0.3503(8) 0.5506(12) 0.6545(10) 0.027(4) Uani 1 1 d . . .
C2 C 0.3248(8) 0.4867(12) 0.6728(11) 0.028(4) Uani 1 1 d . . .
C3 C 0.2862(8) 0.4247(11) 0.6171(11) 0.034(4) Uani 1 1 d . . .
H3 H 0.2776 0.4194 0.5681 0.041 Uiso 1 1 calc R . .
C4 C 0.2602(10) 0.3705(12) 0.6329(11) 0.040(5) Uani 1 1 d . . .
H4 H 0.2340 0.3283 0.5956 0.048 Uiso 1 1 calc R . .
C5 C 0.2747(9) 0.3814(12) 0.7067(12) 0.034(4) Uani 1 1 d . . .
H5 H 0.2572 0.3471 0.7193 0.040 Uiso 1 1 calc R . .
C6 C 0.3146(7) 0.4424(11) 0.7611(10) 0.025(4) Uani 1 1 d . . .
C7 C 0.3367(7) 0.4577(10) 0.8455(10) 0.022(4) Uani 1 1 d . . .
C8 C 0.4647(7) 0.7124(12) 0.5690(10) 0.031(4) Uani 1 1 d . . .
C9 C 0.4242(7) 0.7803(11) 0.5115(10) 0.026(4) Uani 1 1 d . . .
C10 C 0.4461(9) 0.8558(11) 0.5035(12) 0.033(4) Uani 1 1 d . . .
H10 H 0.4867 0.8633 0.5364 0.040 Uiso 1 1 calc R . .
C11 C 0.4062(8) 0.9175(12) 0.4463(12) 0.033(4) Uani 1 1 d . . .
H11 H 0.4198 0.9683 0.4428 0.040 Uiso 1 1 calc R . .
C12 C 0.3444(8) 0.9017(12) 0.3935(11) 0.031(4) Uani 1 1 d . . .
H12 H 0.3164 0.9398 0.3520 0.037 Uiso 1 1 calc R . .
C13 C 0.3267(8) 0.8251(11) 0.4063(10) 0.026(4) Uani 1 1 d . . .
C14 C 0.2622(8) 0.8032(10) 0.3531(10) 0.026(4) Uani 1 1 d . . .

loop_
_atom_site_aniso_label
_atom_site_aniso_U_11
_atom_site_aniso_U_22
_atom_site_aniso_U_33
_atom_site_aniso_U_23
_atom_site_aniso_U_13
_atom_site_aniso_U_12
La1 0.0188(6) 0.0270(6) 0.0191(6) -0.0014(4) 0.0110(5) -0.0024(4)
La2 0.0223(6) 0.0239(6) 0.0210(6) -0.0005(4) 0.0158(5) -0.0011(4)
Mo1 0.0196(13) 0.0165(13) 0.096(3) 0.000 0.0114(15) 0.000
Mo2 0.0712(14) 0.0406(11) 0.0648(14) 0.0009(9) 0.0599(13) 0.0068(9)
Mo3 0.0323(10) 0.0626(13) 0.0292(10) -0.0010(8) 0.0208(9) -0.0141(9)
Mo4 0.179(4) 0.0220(16) 0.166(4) 0.000 0.153(4) 0.000
Mo5 0.0356(12) 0.146(2) 0.0294(11) -0.0354(13) 0.0223(10) -0.0545(14)
Mo6 0.0287(9) 0.0422(11) 0.0198(9) 0.0015(7) 0.0154(8) 0.0044(7)
Mo7 0.0594(14) 0.0410(12) 0.0225(10) -0.0055(8) 0.0012(10) 0.0306(10)
N1 0.033(8) 0.017(7) 0.023(7) -0.002(6) 0.019(7) 0.001(6)
N2 0.017(7) 0.039(9) 0.011(7) -0.005(6) 0.008(6) -0.005(6)
O1 0.024(9) 0.024(9) 0.026(9) 0.002(7) 0.016(7) 0.004(7)
O2 0.018(8) 0.015(8) 0.020(8) 0.000(6) 0.009(7) 0.004(6)
O3 0.013(11) 0.015(11) 0.017(11) -0.001(9) 0.006(10) -0.003(8)
O4 0.015(11) 0.029(13) 0.035(14) 0.001(10) 0.022(11) -0.001(9)
O5 0.084(9) 0.100(10) 0.063(9) 0.022(7) 0.045(7) -0.025(7)
O6 0.028(8) 0.041(9) 0.051(10) 0.000(7) -0.005(8) -0.011(6)
O7 0.121(11) 0.111(11) 0.091(10) 0.003(8) 0.075(9) 0.030(8)
O8 0.070(9) 0.136(11) 0.093(10) -0.015(8) 0.063(8) 0.020(7)
O9 0.025(8) 0.030(8) 0.082(13) 0.016(8) 0.001(8) 0.002(6)
O10 0.022(8) 0.030(8) 0.110(15) -0.001(9) 0.019(9) 0.000(6)
O11 0.114(10) 0.075(9) 0.070(9) -0.007(7) 0.065(8) -0.036(7)
O12 0.085(9) 0.116(11) 0.072(9) 0.002(7) 0.061(8) 0.030(7)
O13 0.089(9) 0.055(8) 0.043(7) -0.003(6) 0.036(6) -0.020(7)
O14 0.065(8) 0.062(8) 0.082(9) -0.034(6) 0.058(7) -0.025(6)
O15 0.077(8) 0.074(9) 0.107(10) -0.012(7) 0.075(8) -0.005(7)
O16 0.070(12) 0.045(10) 0.130(17) -0.049(11) 0.075(13) -0.019(9)
O17 0.138(18) 0.058(14) 0.131(17) 0.000 0.108(15) 0.000
O18 0.049(9) 0.092(13) 0.035(8) 0.000(8) 0.028(8) 0.022(9)
O19 0.032(8) 0.101(15) 0.031(8) 0.008(8) 0.009(7) -0.019(9)
O20 0.073(11) 0.070(11) 0.091(12) 0.000 0.050(9) 0.000
O21 0.022(7) 0.031(8) 0.044(8) 0.028(7) 0.003(6) 0.001(6)
O22 0.111(15) 0.033(8) 0.030(8) -0.003(6) 0.049(10) -0.013(8)
O23 0.115(11) 0.121(12) 0.092(10) 0.017(8) 0.078(8) 0.031(8)
O24 0.052(9) 0.040(8) 0.044(8) 0.004(7) 0.041(8) -0.004(7)
O25 0.047(8) 0.040(8) 0.028(7) -0.005(6) 0.030(7) -0.008(6)
O26 0.064(10) 0.043(8) 0.046(8) -0.006(7) 0.047(8) -0.010(7)
O27 0.065(10) 0.037(8) 0.051(9) 0.003(7) 0.051(8) 0.003(7)
O28 0.018(6) 0.027(7) 0.042(8) 0.002(6) 0.017(6) 0.000(5)
O29 0.010(6) 0.041(8) 0.048(9) 0.000(7) 0.005(6) -0.008(5)
O30 0.013(6) 0.038(8) 0.032(7) 0.004(6) 0.012(6) 0.005(5)
O31 0.016(6) 0.036(7) 0.032(7) 0.000(6) 0.005(6) 0.003(5)
O32 0.043(9) 0.049(9) 0.062(10) 0.008(8) 0.038(8) 0.005(7)
O33 0.031(8) 0.033(8) 0.036(8) 0.010(7) -0.006(7) -0.004(6)
O34 0.071(12) 0.055(11) 0.036(9) -0.013(7) 0.032(9) -0.020(8)
O35 0.038(9) 0.063(11) 0.054(10) -0.018(8) 0.025(8) -0.024(8)
O36 0.040(8) 0.038(8) 0.033(7) -0.009(6) 0.025(7) -0.014(6)
O37 0.082(11) 0.041(8) 0.037(8) 0.014(6) 0.049(9) 0.013(8)
O38 0.057(11) 0.065(11) 0.087(13) -0.051(10) 0.047(11) -0.036(9)
O39 0.040(8) 0.046(8) 0.057(9) 0.018(7) 0.039(8) 0.011(7)
O40 0.072(14) 0.073(14) 0.095(17) -0.006(11) 0.051(13) -0.008(10)
Si1 0.016(3) 0.022(3) 0.020(3) 0.000 0.010(3) 0.000
C1 0.031(10) 0.030(10) 0.027(10) 0.007(8) 0.022(9) 0.004(8)
C2 0.024(9) 0.038(11) 0.028(9) 0.012(8) 0.021(9) 0.012(8)
C3 0.042(11) 0.027(10) 0.023(9) -0.017(8) 0.018(9) -0.011(8)
C4 0.045(12) 0.037(12) 0.013(9) -0.001(8) 0.010(9) 0.003(9)
C5 0.038(11) 0.037(11) 0.036(11) -0.007(8) 0.029(10) -0.007(8)
C6 0.021(9) 0.029(9) 0.024(9) -0.003(7) 0.016(8) -0.003(7)
C7 0.030(9) 0.012(8) 0.032(9) -0.004(7) 0.023(8) -0.003(7)
C8 0.024(10) 0.028(10) 0.024(9) -0.005(8) 0.010(9) 0.004(8)
C9 0.019(9) 0.031(10) 0.023(9) -0.009(7) 0.013(8) -0.005(7)
C10 0.030(10) 0.026(10) 0.041(11) -0.004(8) 0.023(10) -0.010(8)
C11 0.034(11) 0.029(10) 0.045(11) -0.008(9) 0.030(10) -0.005(8)
C12 0.028(10) 0.030(10) 0.021(9) 0.004(8) 0.012(8) 0.004(8)
C13 0.028(9) 0.032(10) 0.019(8) 0.003(7) 0.017(8) 0.012(8)
C14 0.034(10) 0.018(9) 0.018(8) 0.001(7) 0.014(8) 0.007(7)

loop_
_atom_type_symbol
_atom_type_description
_atom_type_scat_dispersion_real
_atom_type_scat_dispersion_imag
_atom_type_scat_source
C C 0.0033 0.0016 'International Tables Vol C Tables 4.2.6.8 and 6.1.1.4'
H H 0.0000 0.0000 'International Tables Vol C Tables 4.2.6.8 and 6.1.1.4'
N N 0.0061 0.0033 'International Tables Vol C Tables 4.2.6.8 and 6.1.1.4'
O O 0.0106 0.0060 'International Tables Vol C Tables 4.2.6.8 and 6.1.1.4'
La La -0.2871 2.4523 'International Tables Vol C Tables 4.2.6.8 and 6.1.1.4'
Mo Mo -1.6832 0.6857 'International Tables Vol C Tables 4.2.6.8 and 6.1.1.4'
Si Si 0.0817 0.0704 'International Tables Vol C Tables 4.2.6.8 and 6.1.1.4'

loop_
_geom_angle_atom_site_label_1
_geom_angle_atom_site_label_2
_geom_angle_atom_site_label_3
_geom_angle
_geom_angle_site_symmetry_1
_geom_angle_site_symmetry_3
_geom_angle_publ_flag
O29 La1 O26 134.2(5) 2_656 . ?
O29 La1 O24 87.2(5) 2_656 . ?
O26 La1 O24 123.5(4) . . ?
O29 La1 O33 68.1(4) 2_656 . ?
O26 La1 O33 146.1(5) . . ?
O24 La1 O33 74.7(5) . . ?
O29 La1 O31 137.7(4) 2_656 7_566 ?
O26 La1 O31 85.9(5) . 7_566 ?
O24 La1 O31 76.7(5) . 7_566 ?
O33 La1 O31 69.9(4) . 7_566 ?
O29 La1 O35 109.6(5) 2_656 . ?
O26 La1 O35 69.4(5) . . ?
O24 La1 O35 140.8(5) . . ?
O33 La1 O35 79.2(5) . . ?
O31 La1 O35 67.0(5) 7_566 . ?
O29 La1 N1 136.7(4) 2_656 . ?
O26 La1 N1 62.6(4) . . ?
O24 La1 N1 61.1(4) . . ?
O33 La1 N1 123.1(5) . . ?
O31 La1 N1 66.6(4) 7_566 . ?
O35 La1 N1 113.6(4) . . ?
O29 La1 O32 72.5(4) 2_656 . ?
O26 La1 O32 83.3(5) . . ?
O24 La1 O32 74.6(5) . . ?
O33 La1 O32 130.5(5) . . ?
O31 La1 O32 136.5(4) 7_566 . ?
O35 La1 O32 143.5(5) . . ?
N1 La1 O32 71.0(5) . . ?
O29 La1 O34 69.0(5) 2_656 . ?
O26 La1 O34 66.9(5) . . ?
O24 La1 O34 144.3(5) . . ?
O33 La1 O34 116.8(5) . . ?
O31 La1 O34 138.5(5) 7_566 . ?
O35 La1 O34 74.1(5) . . ?
N1 La1 O34 120.1(4) . . ?
O32 La1 O34 73.1(5) . . ?
O27 La2 O25 136.6(4) 6_565 . ?
O27 La2 O28 83.1(5) 6_565 . ?
O25 La2 O28 98.2(4) . . ?
O27 La2 O38 70.6(5) 6_565 . ?
O25 La2 O38 83.4(5) . . ?
O28 La2 O38 141.3(5) . . ?
O27 La2 O37 73.0(4) 6_565 . ?
O25 La2 O37 66.7(4) . . ?
O28 La2 O37 71.1(4) . . ?
O38 La2 O37 74.3(5) . . ?
O27 La2 O30 76.7(4) 6_565 . ?
O25 La2 O30 133.3(4) . . ?
O28 La2 O30 121.2(4) . . ?
O38 La2 O30 80.4(5) . . ?
O37 La2 O30 145.5(4) . . ?
O27 La2 O39 129.3(5) 6_565 . ?
O25 La2 O39 68.0(4) . . ?
O28 La2 O39 145.3(4) . . ?
O38 La2 O39 71.0(5) . . ?
O37 La2 O39 124.9(4) . . ?
O30 La2 O39 65.4(4) . . ?
O27 La2 N2 73.8(4) 6_565 . ?
O25 La2 N2 143.6(4) . . ?
O28 La2 N2 60.4(4) . . ?
O38 La2 N2 132.2(5) . . ?
O37 La2 N2 123.4(4) . . ?
O30 La2 N2 61.0(4) . . ?
O39 La2 N2 111.7(4) . . ?
O27 La2 O36 147.4(4) 6_565 . ?
O25 La2 O36 72.3(4) . . ?
O28 La2 O36 76.7(4) . . ?
O38 La2 O36 138.4(5) . . ?
O37 La2 O36 122.3(4) . . ?
O30 La2 O36 92.1(4) . . ?
O39 La2 O36 68.8(4) . . ?
N2 La2 O36 74.1(4) . . ?
O17 Mo1 O8 98.9(8) . 2_655 ?
O17 Mo1 O8 98.9(8) . . ?
O8 Mo1 O8 162.1(15) 2_655 . ?
O17 Mo1 O5 101.6(7) . . ?
O8 Mo1 O5 88.6(8) 2_655 . ?
O8 Mo1 O5 87.8(8) . . ?
O17 Mo1 O5 101.6(7) . 2_655 ?
O8 Mo1 O5 87.8(8) 2_655 2_655 ?
O8 Mo1 O5 88.6(8) . 2_655 ?
O5 Mo1 O5 156.8(14) . 2_655 ?
O17 Mo1 O1 157.2(5) . 2_655 ?
O8 Mo1 O1 66.2(9) 2_655 2_655 ?
O8 Mo1 O1 96.7(10) . 2_655 ?
O5 Mo1 O1 62.5(8) . 2_655 ?
O5 Mo1 O1 95.2(9) 2_655 2_655 ?
O17 Mo1 O1 157.2(5) . . ?
O8 Mo1 O1 96.7(10) 2_655 . ?
O8 Mo1 O1 66.2(9) . . ?
O5 Mo1 O1 95.2(9) . . ?
O5 Mo1 O1 62.5(8) 2_655 . ?
O1 Mo1 O1 45.6(11) 2_655 . ?
O18 Mo2 O6 99.9(9) . . ?
O18 Mo2 O5 101.7(10) . . ?
O6 Mo2 O5 158.3(10) . . ?
O18 Mo2 O9 101.7(8) . . ?
O6 Mo2 O9 87.5(7) . . ?
O5 Mo2 O9 90.3(8) . . ?
O18 Mo2 O12 96.5(8) . 2_655 ?
O6 Mo2 O12 88.1(8) . 2_655 ?
O5 Mo2 O12 87.3(8) . 2_655 ?
O9 Mo2 O12 161.8(9) . 2_655 ?
O18 Mo2 O1 155.8(8) . 2_655 ?
O6 Mo2 O1 95.6(9) . 2_655 ?
O5 Mo2 O1 63.3(9) . 2_655 ?
O9 Mo2 O1 97.5(9) . 2_655 ?
O12 Mo2 O1 65.4(8) 2_655 2_655 ?
O18 Mo2 O2 158.1(8) . . ?
O6 Mo2 O2 63.7(8) . . ?
O5 Mo2 O2 96.0(9) . . ?
O9 Mo2 O2 65.0(8) . . ?
O12 Mo2 O2 97.2(8) 2_655 . ?
O1 Mo2 O2 45.9(8) 2_655 . ?
O19 Mo3 O13 104.2(8) . 2_655 ?
O19 Mo3 O6 101.6(9) . . ?
O13 Mo3 O6 87.3(8) 2_655 . ?
O19 Mo3 O10 97.2(8) . . ?
O13 Mo3 O10 158.6(8) 2_655 . ?
O6 Mo3 O10 89.6(7) . . ?
O19 Mo3 O7 100.6(11) . . ?
O13 Mo3 O7 87.7(9) 2_655 . ?
O6 Mo3 O7 157.8(10) . . ?
O10 Mo3 O7 87.2(9) . . ?
O19 Mo3 O3 158.4(8) . . ?
O13 Mo3 O3 60.8(8) 2_655 . ?
O6 Mo3 O3 93.4(8) . . ?
O10 Mo3 O3 98.3(8) . . ?
O7 Mo3 O3 65.3(9) . . ?
O19 Mo3 O2 156.8(8) . . ?
O13 Mo3 O2 94.3(8) 2_655 . ?
O6 Mo3 O2 64.9(7) . . ?
O10 Mo3 O2 65.3(8) . . ?
O7 Mo3 O2 93.9(10) . . ?
O3 Mo3 O2 44.7(7) . . ?
O20 Mo4 O7 100.4(8) . . ?
O20 Mo4 O7 100.4(8) . 2_655 ?
O7 Mo4 O7 159.3(15) . 2_655 ?
O20 Mo4 O11 100.9(6) . . ?
O7 Mo4 O11 88.0(10) . . ?
O7 Mo4 O11 88.1(9) 2_655 . ?
O20 Mo4 O11 100.9(6) . 2_655 ?
O7 Mo4 O11 88.1(9) . 2_655 ?
O7 Mo4 O11 88.0(10) 2_655 2_655 ?
O11 Mo4 O11 158.2(13) . 2_655 ?
O20 Mo4 O3 155.5(5) . 2_655 ?
O7 Mo4 O3 96.9(9) . 2_655 ?
O7 Mo4 O3 63.4(9) 2_655 2_655 ?
O11 Mo4 O3 62.3(7) . 2_655 ?
O11 Mo4 O3 96.9(8) 2_655 2_655 ?
O20 Mo4 O3 155.5(5) . . ?
O7 Mo4 O3 63.4(9) . . ?
O7 Mo4 O3 96.9(9) 2_655 . ?
O11 Mo4 O3 96.9(8) . . ?
O11 Mo4 O3 62.3(7) 2_655 . ?
O3 Mo4 O3 49.1(9) 2_655 . ?
O21 Mo5 O15 100.8(8) . . ?
O21 Mo5 O12 98.8(9) . . ?
O15 Mo5 O12 160.4(9) . . ?
O21 Mo5 O14 101.1(7) . . ?
O15 Mo5 O14 89.1(8) . . ?
O12 Mo5 O14 89.3(8) . . ?
O21 Mo5 O8 98.3(8) . . ?
O15 Mo5 O8 87.8(8) . . ?
O12 Mo5 O8 87.3(8) . . ?
O14 Mo5 O8 160.6(8) . . ?
O21 Mo5 O1 156.1(7) . . ?
O15 Mo5 O1 95.3(8) . . ?
O12 Mo5 O1 65.4(8) . . ?
O14 Mo5 O1 96.8(8) . . ?
O8 Mo5 O1 64.5(8) . . ?
O21 Mo5 O4 156.7(7) . . ?
O15 Mo5 O4 62.8(8) . . ?
O12 Mo5 O4 99.1(9) . . ?
O14 Mo5 O4 64.3(7) . . ?
O8 Mo5 O4 97.4(8) . . ?
O1 Mo5 O4 47.2(8) . . ?
O22 Mo6 O16 100.8(9) . . ?
O22 Mo6 O15 103.5(8) . . ?
O16 Mo6 O15 89.8(8) . . ?
O22 Mo6 O10 99.6(9) . . ?
O16 Mo6 O10 86.7(7) . . ?
O15 Mo6 O10 156.9(9) . . ?
O22 Mo6 O9 100.6(9) . . ?
O16 Mo6 O9 158.5(9) . . ?
O15 Mo6 O9 87.1(7) . . ?
O10 Mo6 O9 87.9(7) . . ?
O22 Mo6 O4 158.3(9) . . ?
O16 Mo6 O4 63.7(8) . . ?
O15 Mo6 O4 63.5(8) . . ?
O10 Mo6 O4 94.7(9) . . ?
O9 Mo6 O4 96.1(9) . . ?
O22 Mo6 O2 159.1(8) . . ?
O16 Mo6 O2 92.8(8) . . ?
O15 Mo6 O2 92.3(8) . . ?
O10 Mo6 O2 65.1(8) . . ?
O9 Mo6 O2 66.1(8) . . ?
O4 Mo6 O2 42.5(8) . . ?
O23 Mo7 O11 97.2(12) . . ?
O23 Mo7 O13 103.5(9) . . ?
O11 Mo7 O13 88.1(8) . . ?
O23 Mo7 O14 102.2(11) . . ?
O11 Mo7 O14 160.5(9) . . ?
O13 Mo7 O14 89.4(8) . . ?
O23 Mo7 O16 98.9(9) . . ?
O11 Mo7 O16 87.7(8) . . ?
O13 Mo7 O16 157.6(9) . . ?
O14 Mo7 O16 87.3(7) . . ?
O23 Mo7 O3 156.7(10) . 2_655 ?
O11 Mo7 O3 66.1(8) . 2_655 ?
O13 Mo7 O3 61.7(8) . 2_655 ?
O14 Mo7 O3 95.8(8) . 2_655 ?
O16 Mo7 O3 96.6(8) . 2_655 ?
O23 Mo7 O4 157.3(10) . . ?
O11 Mo7 O4 95.2(9) . . ?
O13 Mo7 O4 95.9(8) . . ?
O14 Mo7 O4 65.9(7) . . ?
O16 Mo7 O4 62.6(8) . . ?
O3 Mo7 O4 45.5(8) 2_655 . ?
C2 N1 C6 119.3(15) . . ?
C2 N1 La1 120.3(11) . . ?
C6 N1 La1 118.9(10) . . ?
C9 N2 C13 120.7(15) . . ?
C9 N2 La2 118.9(11) . . ?
C13 N2 La2 120.4(11) . . ?
Si1 O1 Mo2 122.3(12) . 2_655 ?
Si1 O1 Mo1 122.5(11) . . ?
Mo2 O1 Mo1 95.5(8) 2_655 . ?
Si1 O1 Mo5 119.5(11) . . ?
Mo2 O1 Mo5 96.0(8) 2_655 . ?
Mo1 O1 Mo5 94.3(8) . . ?
Si1 O2 O4 57.0(11) . . ?
Si1 O2 O3 58.5(10) . . ?
O4 O2 O3 95.8(14) . . ?
Si1 O2 Mo3 124.7(11) . . ?
O4 O2 Mo3 132.6(13) . . ?
O3 O2 Mo3 66.2(9) . . ?
Si1 O2 Mo6 124.6(12) . . ?
O4 O2 Mo6 67.6(11) . . ?
O3 O2 Mo6 135.5(12) . . ?
Mo3 O2 Mo6 94.3(8) . . ?
Si1 O2 Mo2 119.4(11) . . ?
O4 O2 Mo2 129.5(12) . . ?
O3 O2 Mo2 126.6(13) . . ?
Mo3 O2 Mo2 93.0(8) . . ?
Mo6 O2 Mo2 92.3(7) . . ?
Si1 O3 O2 53.3(9) . . ?
Si1 O3 Mo7 123.1(11) . 2_655 ?
O2 O3 Mo7 136.4(13) . 2_655 ?
Si1 O3 Mo3 122.4(11) . . ?
O2 O3 Mo3 69.1(10) . . ?
Mo7 O3 Mo3 97.5(7) 2_655 . ?
Si1 O3 Mo4 117.6(10) . . ?
O2 O3 Mo4 126.5(12) . . ?
Mo7 O3 Mo4 94.8(7) 2_655 . ?
Mo3 O3 Mo4 94.8(7) . . ?
Si1 O4 O2 56.0(11) . . ?
Si1 O4 Mo6 125.8(11) . . ?
O2 O4 Mo6 69.9(10) . . ?
Si1 O4 Mo7 122.2(12) . . ?
O2 O4 Mo7 132.3(13) . . ?
Mo6 O4 Mo7 95.4(8) . . ?
Si1 O4 Mo5 119.0(11) . . ?
O2 O4 Mo5 131.4(13) . . ?
Mo6 O4 Mo5 93.1(8) . . ?
Mo7 O4 Mo5 93.2(7) . . ?
Mo2 O5 Mo1 138.4(13) . . ?
Mo2 O6 Mo3 137.9(10) . . ?
Mo4 O7 Mo3 136.3(14) . . ?
Mo1 O8 Mo5 134.9(12) . . ?
Mo2 O9 Mo6 136.5(12) . . ?
Mo6 O10 Mo3 134.6(11) . . ?
Mo7 O11 Mo4 136.7(11) . . ?
Mo5 O12 Mo2 133.2(11) . 2_655 ?
Mo7 O13 Mo3 139.6(11) . 2_655 ?
Mo7 O14 Mo5 136.6(10) . . ?
Mo5 O15 Mo6 139.5(11) . . ?
Mo6 O16 Mo7 137.6(13) . . ?
C1 O24 La1 125.5(10) . . ?
C1 O25 La2 143.9(12) . . ?
C7 O26 La1 125.2(10) . . ?
C7 O27 La2 142.2(12) . 6_566 ?
C8 O28 La2 128.1(11) . . ?
C8 O29 La1 143.5(12) . 2_656 ?
C14 O30 La2 126.8(10) . . ?
C14 O31 La1 143.4(12) . 7_566 ?
La1 O32 H32A 109.9 . . ?
La1 O32 H32B 110.7 . . ?
H32A O32 H32B 108.7 . . ?
La1 O33 H33A 111.7 . . ?
La1 O33 H33B 111.2 . . ?
H33A O33 H33B 109.5 . . ?
La1 O34 H34A 113.0 . . ?
La1 O34 H34B 106.0 . . ?
H34A O34 H34B 112.3 . . ?
La1 O35 H35A 111.3 . . ?
La1 O35 H35B 111.9 . . ?
H35A O35 H35B 109.5 . . ?
La2 O36 H36A 108.3 . . ?
La2 O36 H36B 108.3 . . ?
H36A O36 H36B 107.4 . . ?
La2 O37 H37A 112.9 . . ?
La2 O37 H37B 113.5 . . ?
H37A O37 H37B 110.7 . . ?
La2 O38 H38A 112.2 . . ?
La2 O38 H38B 112.2 . . ?
H38A O38 H38B 110.0 . . ?
La2 O39 H39A 113.5 . . ?
La2 O39 H39B 112.9 . . ?
H39A O39 H39B 110.7 . . ?
H40A O40 H40B 108.5 . . ?
O2 Si1 O2 175.6(15) . 2_655 ?
O2 Si1 O4 112.9(11) . 2_655 ?
O2 Si1 O4 67.0(11) 2_655 2_655 ?
O2 Si1 O4 67.0(11) . . ?
O2 Si1 O4 112.9(11) 2_655 . ?
O4 Si1 O4 176.9(16) 2_655 . ?
O2 Si1 O1 111.4(11) . . ?
O2 Si1 O1 72.4(11) 2_655 . ?
O4 Si1 O1 108.4(11) 2_655 . ?
O4 Si1 O1 74.3(11) . . ?
O2 Si1 O1 72.4(11) . 2_655 ?
O2 Si1 O1 111.4(11) 2_655 2_655 ?
O4 Si1 O1 74.3(11) 2_655 2_655 ?
O4 Si1 O1 108.4(11) . 2_655 ?
O1 Si1 O1 69.3(15) . 2_655 ?
O2 Si1 O3 68.1(10) . . ?
O2 Si1 O3 108.2(11) 2_655 . ?
O4 Si1 O3 69.1(10) 2_655 . ?
O4 Si1 O3 108.3(11) . . ?
O1 Si1 O3 176.6(10) . . ?
O1 Si1 O3 107.5(11) 2_655 . ?
O2 Si1 O3 108.2(10) . 2_655 ?
O2 Si1 O3 68.1(10) 2_655 2_655 ?
O4 Si1 O3 108.3(11) 2_655 2_655 ?
O4 Si1 O3 69.1(10) . 2_655 ?
O1 Si1 O3 107.5(11) . 2_655 ?
O1 Si1 O3 176.6(10) 2_655 2_655 ?
O3 Si1 O3 75.8(14) . 2_655 ?
O25 C1 O24 123.2(16) . . ?
O25 C1 C2 120.3(17) . . ?
O24 C1 C2 116.1(15) . . ?
N1 C2 C3 121.9(16) . . ?
N1 C2 C1 116.1(16) . . ?
C3 C2 C1 121.9(16) . . ?
C4 C3 C2 120.8(16) . . ?
C4 C3 H3 119.6 . . ?
C2 C3 H3 119.6 . . ?
C3 C4 C5 117.1(18) . . ?
C3 C4 H4 121.5 . . ?
C5 C4 H4 121.5 . . ?
C6 C5 C4 119.9(18) . . ?
C6 C5 H5 120.0 . . ?
C4 C5 H5 120.0 . . ?
C5 C6 N1 121.0(15) . . ?
C5 C6 C7 125.2(15) . . ?
N1 C6 C7 113.8(14) . . ?
O27 C7 O26 126.3(16) . . ?
O27 C7 C6 116.3(15) . . ?
O26 C7 C6 117.4(14) . . ?
O29 C8 O28 125.4(17) . . ?
O29 C8 C9 119.9(17) . . ?
O28 C8 C9 114.5(15) . . ?
N2 C9 C10 121.1(16) . . ?
N2 C9 C8 117.7(16) . . ?
C10 C9 C8 121.2(16) . . ?
C11 C10 C9 119.5(17) . . ?
C11 C10 H10 120.2 . . ?
C9 C10 H10 120.2 . . ?
C10 C11 C12 118.8(17) . . ?
C10 C11 H11 120.6 . . ?
C12 C11 H11 120.6 . . ?
C11 C12 C13 117.7(16) . . ?
C11 C12 H12 121.2 . . ?
C13 C12 H12 121.2 . . ?
N2 C13 C12 122.1(16) . . ?
N2 C13 C14 116.6(15) . . ?
C12 C13 C14 121.3(15) . . ?
O31 C14 O30 124.7(17) . . ?
O31 C14 C13 120.3(16) . . ?
O30 C14 C13 114.9(14) . . ?

loop_
_geom_bond_atom_site_label_1
_geom_bond_atom_site_label_2
_geom_bond_distance
_geom_bond_site_symmetry_2
_geom_bond_publ_flag
La1 O29 2.487(13) 2_656 ?
La1 O26 2.505(13) . ?
La1 O24 2.528(13) . ?
La1 O33 2.531(13) . ?
La1 O31 2.580(12) 7_566 ?
La1 O35 2.585(15) . ?
La1 N1 2.634(13) . ?
La1 O32 2.659(14) . ?
La1 O34 2.668(15) . ?
La2 O27 2.470(12) 6_565 ?
La2 O25 2.515(11) . ?
La2 O28 2.523(12) . ?
La2 O38 2.535(14) . ?
La2 O37 2.559(13) . ?
La2 O30 2.572(12) . ?
La2 O39 2.613(12) . ?
La2 N2 2.640(14) . ?
La2 O36 2.644(12) . ?
Mo1 O17 1.66(3) . ?
Mo1 O8 1.83(2) 2_655 ?
Mo1 O8 1.83(2) . ?
Mo1 O5 1.888(18) . ?
Mo1 O5 1.888(18) 2_655 ?
Mo1 O1 2.39(2) 2_655 ?
Mo1 O1 2.39(2) . ?
Mo2 O18 1.654(14) . ?
Mo2 O6 1.871(14) . ?
Mo2 O5 1.874(17) . ?
Mo2 O9 1.879(16) . ?
Mo2 O12 1.953(19) 2_655 ?
Mo2 O1 2.36(2) 2_655 ?
Mo2 O2 2.47(2) . ?
Mo3 O19 1.676(15) . ?
Mo3 O13 1.893(16) 2_655 ?
Mo3 O6 1.910(15) . ?
Mo3 O10 1.911(17) . ?
Mo3 O7 1.92(2) . ?
Mo3 O3 2.35(2) . ?
Mo3 O2 2.40(2) . ?
Mo4 O20 1.63(3) . ?
Mo4 O7 1.89(2) . ?
Mo4 O7 1.89(2) 2_655 ?
Mo4 O11 1.94(2) . ?
Mo4 O11 1.94(2) 2_655 ?
Mo4 O3 2.45(2) 2_655 ?
Mo4 O3 2.45(2) . ?
Mo5 O21 1.683(13) . ?
Mo5 O15 1.823(17) . ?
Mo5 O12 1.893(18) . ?
Mo5 O14 1.939(17) . ?
Mo5 O8 1.97(2) . ?
Mo5 O1 2.39(2) . ?
Mo5 O4 2.44(2) . ?
Mo6 O22 1.639(13) . ?
Mo6 O16 1.896(15) . ?
Mo6 O15 1.902(18) . ?
Mo6 O10 1.907(15) . ?
Mo6 O9 1.907(15) . ?
Mo6 O4 2.37(2) . ?
Mo6 O2 2.41(2) . ?
Mo7 O23 1.67(2) . ?
Mo7 O11 1.850(19) . ?
Mo7 O13 1.852(17) . ?
Mo7 O14 1.859(15) . ?
Mo7 O16 1.901(17) . ?
Mo7 O3 2.33(2) 2_655 ?
Mo7 O4 2.41(2) . ?
N1 C2 1.29(2) . ?
N1 C6 1.37(2) . ?
N2 C9 1.33(2) . ?
N2 C13 1.35(2) . ?
O1 Si1 1.63(2) . ?
O1 Mo2 2.36(2) 2_655 ?
O2 Si1 1.56(2) . ?
O2 O4 1.73(3) . ?
O2 O3 1.80(3) . ?
O3 Si1 1.66(2) . ?
O3 Mo7 2.33(2) 2_655 ?
O4 Si1 1.58(2) . ?
O12 Mo2 1.953(19) 2_655 ?
O13 Mo3 1.893(16) 2_655 ?
O24 C1 1.27(2) . ?
O25 C1 1.221(19) . ?
O26 C7 1.29(2) . ?
O27 C7 1.23(2) . ?
O27 La2 2.470(12) 6_566 ?
O28 C8 1.25(2) . ?
O29 C8 1.25(2) . ?
O29 La1 2.487(13) 2_656 ?
O30 C14 1.27(2) . ?
O31 C14 1.23(2) . ?
O31 La1 2.580(12) 7_566 ?
O32 H32A 0.8499 . ?
O32 H32B 0.8501 . ?
O33 H33A 0.8500 . ?
O33 H33B 0.8498 . ?
O34 H34A 0.8499 . ?
O34 H34B 0.8500 . ?
O35 H35A 0.8500 . ?
O35 H35B 0.8499 . ?
O36 H36A 0.8500 . ?
O36 H36B 0.8499 . ?
O37 H37A 0.8500 . ?
O37 H37B 0.8500 . ?
O38 H38A 0.8499 . ?
O38 H38B 0.8501 . ?
O39 H39A 0.8500 . ?
O39 H39B 0.8501 . ?
O40 H40A 0.8501 . ?
O40 H40B 0.8500 . ?
Si1 O2 1.56(2) 2_655 ?
Si1 O4 1.58(2) 2_655 ?
Si1 O1 1.63(2) 2_655 ?
Si1 O3 1.66(2) 2_655 ?
C1 C2 1.49(2) . ?
C2 C3 1.37(2) . ?
C3 C4 1.37(3) . ?
C3 H3 0.9300 . ?
C4 C5 1.38(3) . ?
C4 H4 0.9300 . ?
C5 C6 1.36(2) . ?
C5 H5 0.9300 . ?
C6 C7 1.51(2) . ?
C8 C9 1.47(2) . ?
C9 C10 1.44(2) . ?
C10 C11 1.39(3) . ?
C10 H10 0.9300 . ?
C11 C12 1.42(2) . ?
C11 H11 0.9300 . ?
C12 C13 1.43(3) . ?
C12 H12 0.9300 . ?
C13 C14 1.50(2) . ?
